data_7720894
loop_
_publ_author_name
'Dong, Zheting'
'Chang, Ai'
'Luo, Chun-Ru'
'Sun, Xiaohan'
'Xu, Yuangang'
'Wang, Pengcheng'
'Lu, Guo-Ping'

_publ_section_title
;
 Hypergolic metal-organic frameworks and metal coordination complexes
 constructed by dicyandiamide and imidazole derivatives.
;
_journal_issue 17
_journal_name_full 'Dalton transactions (Cambridge, England : 2003)'
_journal_page_first 6976
_journal_page_last 6985
_journal_paper_doi 10.1039/d6dt00163g
_journal_volume 55
_journal_year 2026
_chemical_formula_sum 'C14 H12 N10 Ni'
_chemical_formula_weight 379.050
_space_group_IT_number 64
_space_group_name_Hall '-C 2ac 2'
_space_group_name_H-M_alt 'C m c e'
_symmetry_cell_setting orthorhombic
_symmetry_Int_Tables_number 64
_symmetry_space_group_name_Hall '-C 2ac 2'
_symmetry_space_group_name_H-M 'C m c e'
_audit_creation_date 2026-04-02
_audit_creation_method
;
Olex2 1.5

(compiled 2026.03.20 svn.r2bc28608 for OlexSys, GUI svn.r7530)


;
_audit_update_record 2026-04-02
_cell_angle_alpha 90.000
_cell_angle_beta 90.000
_cell_angle_gamma 90.000
_cell_formula_units_Z 4
_cell_length_a 7.2439(4)
_cell_length_b 16.6922(13)
_cell_length_c 14.1757(9)
_cell_volume 1714.1(2)
_refine_ls_R_factor_all 0.055
_cod_data_source_file d6dt00163g2.cif
_cod_data_source_block hmof-4
_cod_depositor_comments 'Adding full bibliography for 7720890--7720903.cif.'
_cod_original_sg_symbol_Hall -C_2bc_2
_cod_original_sg_symbol_H-M 'C m c a'
_cod_database_code 7720894

loop_
_symmetry_equiv_pos_site_id
_symmetry_equiv_pos_as_xyz
1 x,y,z
2 -x,1/2-y,1/2+z
3 x,-y,-z
4 -x,1/2+y,1/2-z
5 -x,-y,-z
6 x,1/2+y,1/2-z
7 -x,y,z
8 x,1/2-y,1/2+z
9 1/2+x,1/2+y,z
10 1/2-x,1-y,1/2+z
11 1/2+x,1/2-y,-z
12 1/2-x,1+y,1/2-z
13 1/2-x,1/2-y,-z
14 1/2+x,1+y,1/2-z
15 1/2-x,1/2+y,z
16 1/2+x,1-y,1/2+z

loop_
_atom_site_aniso_label
_atom_site_aniso_U_11
_atom_site_aniso_U_22
_atom_site_aniso_U_33
_atom_site_aniso_U_12
_atom_site_aniso_U_13
_atom_site_aniso_U_23
Ni1 0.0241(3) 0.0384(4) 0.0364(4) 0.00000 0.00000 0.0025(3)
N1 0.0286(15) 0.052(2) 0.057(2) 0.00000 0.00000 0.0205(17)
N2 0.0332(12) 0.0453(14) 0.0489(13) -0.0012(10) 0.0021(10) 0.0061(11)
N3 0.0377(17) 0.0396(19) 0.0376(16) 0.00000 0.00000 0.0032(14)
N4 0.0491(19) 0.0360(18) 0.0402(16) 0.00000 0.00000 -0.0001(14)
C1 0.0321(13) 0.0341(14) 0.0357(13) 0.0034(10) -0.0049(11) 0.0065(10)
C2 0.087(3) 0.040(2) 0.042(2) 0.00000 0.00000 0.0047(18)
C3 0.093(4) 0.041(3) 0.039(2) 0.00000 0.00000 0.0033(18)
C4 0.043(2) 0.044(2) 0.0377(19) 0.00000 0.00000 0.0033(17)
C5 0.059(3) 0.041(2) 0.051(2) 0.00000 0.00000 0.0006(19)
C6 0.101(4) 0.046(3) 0.056(3) 0.00000 0.00000 -0.007(2)

loop_
_atom_site_label
_atom_site_type_symbol
_atom_site_fract_x
_atom_site_fract_y
_atom_site_fract_z
_atom_site_occupancy
_atom_site_symmetry_multiplicity
_atom_site_Wyckoff_symbol
_atom_site_attached_hydrogens
_atom_site_calc_flag
_atom_site_thermal_displace_type
_atom_site_U_iso_or_equiv
_atom_site_disorder_assembly
_atom_site_disorder_group
Ni1 Ni 1.0000 0.5000 0.5000 1.000 4 a ? d Uani 0.0330(2) ? ?
N1 N 0.5000 0.3656(2) 0.6019(2) 1.000 8 f ? d Uani 0.0457(9) ? ?
N2 N 0.7936(3) 0.4220(1) 0.5471(2) 1.000 16 g ? d Uani 0.0424(6) ? ?
N3 N 1.0000 0.5553(2) 0.6308(2) 1.000 8 f ? d Uani 0.0383(7) ? ?
N4 N 1.0000 0.6471(2) 0.7426(2) 1.000 8 f ? d Uani 0.0418(8) ? ?
C1 C 0.6540(3) 0.3978(2) 0.5717(2) 1.000 16 g ? d Uani 0.0340(6) ? ?
C2 C 1.0000 0.5187(3) 0.7178(3) 1.000 8 f ? d Uani 0.0564(12) ? ?
H2 H 1.0000 0.4630 0.7276 1.000 8 f ? calc Uiso 0.06800 A -1
C3 C 1.0000 0.5736(3) 0.7863(3) 1.000 8 f ? d Uani 0.0578(13) A -1
H3 H 1.0000 0.5639 0.8517 1.000 8 f ? calc Uiso 0.06900 A -1
C4 C 1.0000 0.6318(3) 0.6486(3) 1.000 8 f ? d Uani 0.0414(9) A -1
H4 H 1.0000 0.6717 0.6018 1.000 8 f ? calc Uiso 0.05000 A -1
C5 C 1.0000 0.7245(3) 0.7836(3) 1.000 8 f ? d Uani 0.0502(10) ? ?
H5 H 1.0000 0.7687 0.7424 1.000 8 f ? calc Uiso 0.06000 ? ?
C6 C 1.0000 0.7390(3) 0.8731(3) 1.000 8 f ? d Uani 0.0678(14) ? ?
H6A H 1.0000 0.6964 0.9164 1.000 8 f ? calc Uiso 0.08100 ? ?
H6B H 1.0000 0.7922 0.8949 1.000 8 f ? calc Uiso 0.08100 ? ?

loop_
_atom_type_symbol
_atom_type_oxidation_number
_atom_type_radius_bond
Mn ? ?
N ? ?
C ? ?
H ? ?
Cu ? ?
N ? ?
C ? ?
Fe ? ?
N ? ?
C ? ?
H ? ?
Co ? ?
N ? ?
C ? ?
H ? ?
Ni ? ?
N ? ?
C ? ?
H ? ?

loop_
_geom_angle_atom_site_label_1
_geom_angle_atom_site_label_2
_geom_angle_atom_site_label_3
_geom_angle_site_symmetry_1
_geom_angle_site_symmetry_2
_geom_angle_site_symmetry_3
_geom_angle
_geom_angle_publ_flag
N2 Ni1 N2 5_766 . . 180.00 no
N2 Ni1 N2 5_766 . 7_755 88.77(13) no
N2 Ni1 N2 . . 3_566 88.77(13) no
N2 Ni1 N2 3_566 . 7_755 180.00(12) no
N2 Ni1 N2 . . 7_755 91.23(13) no
N2 Ni1 N2 5_766 . 3_566 91.23(13) no
N3 Ni1 N2 . . 7_755 89.53(9) no
N3 Ni1 N2 5_766 . 5_766 89.53(9) no
N3 Ni1 N2 5_766 . . 90.47(9) no
N3 Ni1 N2 . . 5_766 90.47(9) no
N3 Ni1 N2 5_766 . 7_755 90.47(9) no
N3 Ni1 N2 . . . 89.53(9) no
N3 Ni1 N2 5_766 . 3_566 89.53(9) no
N3 Ni1 N2 . . 3_566 90.47(9) no
N3 Ni1 N3 5_766 . . 180.00 no
C1 N1 C1 . . 7_655 116.7(3) no
C1 N2 Ni1 . . . 161.6(2) no
C2 N3 Ni1 . . . 127.2(3) no
C4 N3 Ni1 . . . 127.6(3) no
C4 N3 C2 . . . 105.2(3) no
C3 N4 C5 . . . 129.0(3) no
C4 N4 C3 . . . 105.9(3) no
C4 N4 C5 . . . 125.1(4) no
N2 C1 N1 . . . 176.0(3) no
N3 C2 H2 . . . 124.90 no
C3 C2 N3 . . . 110.3(4) no
C3 C2 H2 . . . 124.90 no
N4 C3 H3 . . . 126.70 no
C2 C3 N4 . . . 106.6(4) no
C2 C3 H3 . . . 126.70 no
N3 C4 N4 . . . 112.0(4) no
N3 C4 H4 . . . 124.00 no
N4 C4 H4 . . . 124.00 no
N4 C5 H5 . . . 117.50 no
C6 C5 N4 . . . 125.0(4) no
C6 C5 H5 . . . 117.50 no
C5 C6 H6A . . . 120.00 no
C5 C6 H6B . . . 120.00 no
H6A C6 H6B . . . 120.00 no

loop_
_geom_bond_atom_site_label_1
_geom_bond_atom_site_label_2
_geom_bond_site_symmetry_1
_geom_bond_site_symmetry_2
_geom_bond_distance
_geom_bond_publ_flag
Ni1 N2 . 5_766 2.092(2) no
Ni1 N2 . 3_566 2.092(2) no
Ni1 N2 . 7_755 2.092(2) no
Ni1 N2 . . 2.092(2) no
Ni1 N3 . . 2.071(3) no
Ni1 N3 . 5_766 2.071(3) no
N1 C1 . 7_655 1.310(3) no
N1 C1 . . 1.310(3) no
N2 C1 . . 1.144(3) no
N3 C2 . . 1.377(5) no
N3 C4 . . 1.302(5) no
N4 C3 . . 1.375(5) no
N4 C4 . . 1.358(5) no
N4 C5 . . 1.416(5) no
C2 H2 . . 0.9400 no
C2 C3 . . 1.336(6) no
C3 H3 . . 0.9400 no
C4 H4 . . 0.9400 no
C5 H5 . . 0.9400 no
C5 C6 . . 1.292(6) no
C6 H6A . . 0.9400 no
C6 H6B . . 0.9400 no

loop_
_geom_torsion_atom_site_label_1
_geom_torsion_atom_site_label_2
_geom_torsion_atom_site_label_3
_geom_torsion_atom_site_label_4
_geom_torsion_site_symmetry_1
_geom_torsion_site_symmetry_2
_geom_torsion_site_symmetry_3
_geom_torsion_site_symmetry_4
_geom_torsion
_geom_torsion_publ_flag
Ni1 N3 C2 C3 . . . . 180.0() no
Ni1 N3 C4 N4 . . . . 180.0() no
N3 C2 C3 N4 . . . . 0.0() no
C2 N3 C4 N4 . . . . 0.0() no
C3 N4 C4 N3 . . . . 0.0() no
C3 N4 C5 C6 . . . . 0.0() no
C4 N3 C2 C3 . . . . 0.0() no
C4 N4 C3 C2 . . . . 0.0() no
C4 N4 C5 C6 . . . . 180.0() no
C5 N4 C3 C2 . . . . 180.0() no
C5 N4 C4 N3 . . . . 180.0() no
